data_2221663
loop_
_publ_author_name
'Crowley, James D.'
'Bandeen, Pauline H.'
'Hanton, Lyall R.'

_publ_section_title
;
 1-(3-Bromopropyl)-4-(2-pyridyl)-1<i>H</i>-1,2,3-triazole
;
_journal_coeditor_code FJ2204
_journal_issue 5
_journal_name_full 'Acta Crystallographica Section E'
_journal_page_first o999
_journal_page_last o1000
_journal_paper_doi 10.1107/S1600536809012148
_journal_volume 65
_journal_year 2009
_chemical_formula_iupac 'C10 H11 Br N4'
_chemical_formula_moiety 'C10 H11 Br N4'
_chemical_formula_sum 'C10 H11 Br N4'
_chemical_formula_weight 267.14
_chemical_melting_point 362
_chemical_name_systematic
;
1-(3-Bromopropyl)-4-(2-pyridyl)-1<i>H</i>-1,2,3-triazole
;
_space_group_IT_number 2
_symmetry_cell_setting triclinic
_symmetry_space_group_name_Hall '-P 1'
_symmetry_space_group_name_H-M 'P -1'
_atom_sites_solution_hydrogens geom
_atom_sites_solution_primary direct
_atom_sites_solution_secondary difmap
_audit_creation_method SHELXL-97
_cell_angle_alpha 84.498(3)
_cell_angle_beta 85.663(2)
_cell_angle_gamma 83.854(2)
_cell_formula_units_Z 2
_cell_length_a 5.658(2)
_cell_length_b 9.688(4)
_cell_length_c 10.191(4)
_cell_measurement_reflns_used 5048
_cell_measurement_temperature 90(2)
_cell_measurement_theta_max 33.28
_cell_measurement_theta_min 3.05
_cell_volume 551.6(4)
_computing_cell_refinement 'APEX2 and SAINT (Bruker, 2004)'
_computing_data_collection 'APEX2 (Bruker, 2004)'
_computing_data_reduction 'SAINT (Bruker, 2004)'
_computing_molecular_graphics 'ORTEP-3 (Farrugia, 1997) and Mercury (Bruno <i>et al.</i>,  2002)'
_computing_publication_material 'SHELXTL (Sheldrick, 2008) and enCIFer (Allen <i>et al.</i>,  2004)'
_computing_structure_refinement 'SHELXL97 (Sheldrick, 2008)'
_computing_structure_solution 'SIR97 (Altomare <i>et al.</i>,  1999)'
_diffrn_ambient_temperature 90(2)
_diffrn_measured_fraction_theta_full 0.967
_diffrn_measured_fraction_theta_max 0.967
_diffrn_measurement_device_type 'Bruker APEXII CCD area-detector'
_diffrn_measurement_method '\f and \w'
_diffrn_radiation_monochromator graphite
_diffrn_radiation_source 'fine-focus sealed tube'
_diffrn_radiation_type MoK\a
_diffrn_radiation_wavelength 0.71073
_diffrn_reflns_av_R_equivalents 0.0434
_diffrn_reflns_av_sigmaI/netI 0.0321
_diffrn_reflns_limit_h_max 6
_diffrn_reflns_limit_h_min -6
_diffrn_reflns_limit_k_max 11
_diffrn_reflns_limit_k_min -11
_diffrn_reflns_limit_l_max 12
_diffrn_reflns_limit_l_min -12
_diffrn_reflns_number 8776
_diffrn_reflns_theta_full 24.98
_diffrn_reflns_theta_max 24.98
_diffrn_reflns_theta_min 4.02
_diffrn_standards_number 0
_exptl_absorpt_coefficient_mu 3.698
_exptl_absorpt_correction_T_max 0.66
_exptl_absorpt_correction_T_min 0.358
_exptl_absorpt_correction_type multi-scan
_exptl_absorpt_process_details '(SADABS; Bruker, 2004)'
_exptl_crystal_colour colourless
_exptl_crystal_density_diffrn 1.608
_exptl_crystal_density_method 'not measured'
_exptl_crystal_description irregular
_exptl_crystal_F_000 268
_exptl_crystal_size_max 0.53
_exptl_crystal_size_mid 0.23
_exptl_crystal_size_min 0.11
_refine_diff_density_max 0.638
_refine_diff_density_min -0.609
_refine_ls_extinction_method none
_refine_ls_goodness_of_fit_ref 0.973
_refine_ls_hydrogen_treatment constr
_refine_ls_matrix_type full
_refine_ls_number_parameters 136
_refine_ls_number_reflns 1879
_refine_ls_number_restraints 0
_refine_ls_restrained_S_all 0.973
_refine_ls_R_factor_all 0.0290
_refine_ls_R_factor_gt 0.0265
_refine_ls_shift/su_max 0.001
_refine_ls_shift/su_mean 0.000
_refine_ls_structure_factor_coef Fsqd
_refine_ls_weighting_details 'calc w=1/[\s^2^(Fo^2^)+(0.0372P)^2^+0.5592P] where P=(Fo^2^+2Fc^2^)/3'
_refine_ls_weighting_scheme calc
_refine_ls_wR_factor_gt 0.0694
_refine_ls_wR_factor_ref 0.0714
_reflns_number_gt 1759
_reflns_number_total 1879
_reflns_threshold_expression I>2\s(I)
_cod_data_source_file fj2204.cif
_cod_data_source_block I
_cod_database_code 2221663
_cod_database_fobs_code 2221663

loop_
_symmetry_equiv_pos_as_xyz
'x, y, z'
'-x, -y, -z'

loop_
_atom_site_type_symbol
_atom_site_label
_atom_site_fract_x
_atom_site_fract_y
_atom_site_fract_z
_atom_site_U_iso_or_equiv
_atom_site_adp_type
_atom_site_calc_flag
_atom_site_refinement_flags
_atom_site_occupancy
_atom_site_disorder_assembly
_atom_site_disorder_group
Br Br1 0.84285(5) -0.19395(3) 0.97535(3) 0.03839(13) Uani d . 1 . .
N N3 0.3211(3) 0.1602(2) 0.6731(2) 0.0243(4) Uani d . 1 . .
C C6 0.4287(4) 0.2879(2) 0.4946(2) 0.0177(5) Uani d . 1 . .
N N2 0.2396(4) 0.2401(2) 0.5713(2) 0.0236(4) Uani d . 1 . .
N N1 0.6005(4) 0.4000(2) 0.2965(2) 0.0230(4) Uani d . 1 . .
N N4 0.5611(3) 0.15753(19) 0.66118(19) 0.0188(4) Uani d . 1 . .
C C5 0.3999(4) 0.3838(2) 0.3747(2) 0.0179(5) Uani d . 1 . .
C C7 0.6350(4) 0.2341(2) 0.5518(2) 0.0185(5) Uani d . 1 . .
H H7 0.7908 0.2476 0.5215 0.022 Uiso calc R 1 . .
C C4 0.1805(4) 0.4545(2) 0.3468(2) 0.0216(5) Uani d . 1 . .
H H4 0.0447 0.4385 0.4010 0.026 Uiso calc R 1 . .
C C8 0.7073(4) 0.0790(2) 0.7608(2) 0.0212(5) Uani d . 1 . .
H H8A 0.6075 0.0576 0.8403 0.025 Uiso calc R 1 . .
H H8B 0.8267 0.1360 0.7832 0.025 Uiso calc R 1 . .
C C2 0.3717(5) 0.5674(2) 0.1552(2) 0.0244(5) Uani d . 1 . .
H H2 0.3677 0.6302 0.0802 0.029 Uiso calc R 1 . .
C C1 0.5814(4) 0.4892(2) 0.1884(2) 0.0249(5) Uani d . 1 . .
H H1 0.7170 0.4993 0.1322 0.030 Uiso calc R 1 . .
C C9 0.8298(5) -0.0555(3) 0.7124(2) 0.0291(6) Uani d . 1 . .
H H9A 0.7101 -0.1168 0.7002 0.035 Uiso calc R 1 . .
H H9B 0.9133 -0.0349 0.6273 0.035 Uiso calc R 1 . .
C C3 0.1681(4) 0.5495(2) 0.2364(2) 0.0242(5) Uani d . 1 . .
H H3 0.0245 0.6008 0.2172 0.029 Uiso calc R 1 . .
C C10 1.0035(5) -0.1294(3) 0.8062(3) 0.0309(6) Uani d . 1 . .
H H10A 1.1188 -0.0667 0.8222 0.037 Uiso calc R 1 . .
H H10B 1.0890 -0.2087 0.7663 0.037 Uiso calc R 1 . .

loop_
_atom_site_aniso_label
_atom_site_aniso_U_11
_atom_site_aniso_U_22
_atom_site_aniso_U_33
_atom_site_aniso_U_12
_atom_site_aniso_U_13
_atom_site_aniso_U_23
Br1 0.04089(19) 0.03674(19) 0.03195(18) 0.00206(12) 0.00069(13) 0.01657(12)
N3 0.0180(10) 0.0273(11) 0.0260(11) -0.0011(8) -0.0002(9) 0.0033(9)
C6 0.0187(11) 0.0154(10) 0.0191(11) -0.0011(9) -0.0003(9) -0.0032(9)
N2 0.0191(10) 0.0265(10) 0.0241(11) -0.0024(8) -0.0010(8) 0.0032(9)
N1 0.0214(10) 0.0240(10) 0.0227(10) -0.0008(8) 0.0001(9) -0.0013(8)
N4 0.0171(9) 0.0191(9) 0.0194(10) 0.0001(8) -0.0017(8) 0.0001(8)
C5 0.0187(11) 0.0152(10) 0.0200(11) -0.0024(9) -0.0012(9) -0.0028(9)
C7 0.0159(11) 0.0181(10) 0.0212(11) -0.0013(9) -0.0002(9) -0.0014(9)
C4 0.0170(11) 0.0229(11) 0.0246(12) -0.0011(9) -0.0006(10) -0.0021(10)
C8 0.0240(12) 0.0200(11) 0.0187(11) 0.0020(9) -0.0037(10) -0.0007(9)
C2 0.0344(14) 0.0183(11) 0.0208(12) -0.0028(10) -0.0075(11) 0.0015(9)
C1 0.0251(12) 0.0266(12) 0.0220(12) -0.0039(10) 0.0024(10) 0.0015(10)
C9 0.0424(15) 0.0230(12) 0.0198(12) 0.0072(11) -0.0026(11) -0.0027(10)
C3 0.0239(12) 0.0204(11) 0.0281(13) 0.0029(10) -0.0067(11) -0.0030(10)
C10 0.0357(15) 0.0261(13) 0.0264(13) 0.0093(11) 0.0030(12) 0.0028(10)

loop_
_atom_type_symbol
_atom_type_description
_atom_type_scat_dispersion_real
_atom_type_scat_dispersion_imag
_atom_type_scat_source
C C 0.0033 0.0016 'International Tables Vol C Tables 4.2.6.8 and 6.1.1.4'
H H 0.0000 0.0000 'International Tables Vol C Tables 4.2.6.8 and 6.1.1.4'
N N 0.0061 0.0033 'International Tables Vol C Tables 4.2.6.8 and 6.1.1.4'
Br Br -0.2901 2.4595 'International Tables Vol C Tables 4.2.6.8 and 6.1.1.4'

loop_
_geom_angle_atom_site_label_1
_geom_angle_atom_site_label_2
_geom_angle_atom_site_label_3
_geom_angle_site_symmetry_1
_geom_angle_site_symmetry_3
_geom_angle
_geom_angle_publ_flag
N2 N3 N4 . . 106.83(18) ?
N2 C6 C7 . . 108.4(2) ?
N2 C6 C5 . . 122.9(2) ?
C7 C6 C5 . . 128.7(2) ?
N3 N2 C6 . . 108.78(19) ?
C1 N1 C5 . . 117.1(2) ?
C7 N4 N3 . . 111.53(18) ?
C7 N4 C8 . . 127.7(2) ?
N3 N4 C8 . . 120.73(19) ?
N1 C5 C4 . . 122.9(2) ?
N1 C5 C6 . . 115.7(2) ?
C4 C5 C6 . . 121.4(2) ?
N4 C7 C6 . . 104.5(2) ?
N4 C7 H7 . . 127.8 ?
C6 C7 H7 . . 127.8 ?
C3 C4 C5 . . 118.6(2) ?
C3 C4 H4 . . 120.7 ?
C5 C4 H4 . . 120.7 ?
N4 C8 C9 . . 111.80(19) ?
N4 C8 H8A . . 109.3 ?
C9 C8 H8A . . 109.3 ?
N4 C8 H8B . . 109.3 ?
C9 C8 H8B . . 109.3 ?
H8A C8 H8B . . 107.9 ?
C3 C2 C1 . . 118.2(2) ?
C3 C2 H2 . . 120.9 ?
C1 C2 H2 . . 120.9 ?
N1 C1 C2 . . 123.8(2) ?
N1 C1 H1 . . 118.1 ?
C2 C1 H1 . . 118.1 ?
C10 C9 C8 . . 112.8(2) ?
C10 C9 H9A . . 109.0 ?
C8 C9 H9A . . 109.0 ?
C10 C9 H9B . . 109.0 ?
C8 C9 H9B . . 109.0 ?
H9A C9 H9B . . 107.8 ?
C2 C3 C4 . . 119.3(2) ?
C2 C3 H3 . . 120.4 ?
C4 C3 H3 . . 120.4 ?
C9 C10 Br1 . . 111.7(2) ?
C9 C10 H10A . . 109.3 ?
Br1 C10 H10A . . 109.3 ?
C9 C10 H10B . . 109.3 ?
Br1 C10 H10B . . 109.3 ?
H10A C10 H10B . . 107.9 ?

loop_
_geom_bond_atom_site_label_1
_geom_bond_atom_site_label_2
_geom_bond_site_symmetry_2
_geom_bond_distance
_geom_bond_publ_flag
Br1 C10 . 1.966(3) ?
N3 N2 . 1.315(3) ?
N3 N4 . 1.352(3) ?
C6 N2 . 1.371(3) ?
C6 C7 . 1.373(3) ?
C6 C5 . 1.471(3) ?
N1 C1 . 1.337(3) ?
N1 C5 . 1.351(3) ?
N4 C7 . 1.344(3) ?
N4 C8 . 1.463(3) ?
C5 C4 . 1.388(3) ?
C7 H7 . 0.9300 ?
C4 C3 . 1.384(3) ?
C4 H4 . 0.9300 ?
C8 C9 . 1.516(3) ?
C8 H8A . 0.9700 ?
C8 H8B . 0.9700 ?
C2 C3 . 1.383(4) ?
C2 C1 . 1.384(4) ?
C2 H2 . 0.9300 ?
C1 H1 . 0.9300 ?
C9 C10 . 1.501(4) ?
C9 H9A . 0.9700 ?
C9 H9B . 0.9700 ?
C3 H3 . 0.9300 ?
C10 H10A . 0.9700 ?
C10 H10B . 0.9700 ?

loop_
_geom_hbond_atom_site_label_D
_geom_hbond_atom_site_label_H
_geom_hbond_atom_site_label_A
_geom_hbond_site_symmetry_A
_geom_hbond_distance_DH
_geom_hbond_distance_HA
_geom_hbond_distance_DA
_geom_hbond_angle_DHA
C7 H7 N2 1_655 0.93 2.62 3.449(4) 149
C10 H10B N1 2_756 0.97 2.51 3.450(4) 164

loop_
_cod_related_entry_id
_cod_related_entry_database
_cod_related_entry_code
1 ChemSpider 24742096
